data_7116744
loop_
_publ_author_name
'Andreas Stascha'

_publ_section_title
;
 A pyrazolate-stabilized sodium hydride complex
;
_journal_name_full Chem.Commun.
_journal_page_first 5056
_journal_paper_doi 10.1039/C5cc00996K
_journal_volume 51
_journal_year 2015
_chemical_formula_sum 'C12.17 H20.33 N2 Na'
_chemical_formula_weight 217.63
_chemical_properties_physical Moisture-sensitive
_space_group_crystal_system monoclinic
_space_group_IT_number 14
_space_group_name_Hall '-P 2ybc'
_space_group_name_H-M_alt 'P 1 21/c 1'
_symmetry_space_group_name_Hall '-P 2ybc'
_symmetry_space_group_name_H-M 'P 1 21/c 1'
_atom_sites_solution_hydrogens geom
_audit_creation_method SHELXL-2014/7
_audit_update_record
;
2015-01-14 deposited with the CCDC.
2015-02-12 downloaded from the CCDC.
;
_cell_angle_alpha 90
_cell_angle_beta 100.11(3)
_cell_angle_gamma 90
_cell_formula_units_Z 24
_cell_length_a 15.184(3)
_cell_length_b 19.831(4)
_cell_length_c 26.107(5)
_cell_measurement_temperature 100(2)
_cell_volume 7739(3)
_computing_cell_refinement 'XDS (Kabsch, 1993)'
_computing_data_collection 'BluIce (McPhillips, 2002)'
_computing_data_reduction 'XDS (Kabsch, 1993)'
_computing_molecular_graphics 'X-Seed (Barbour, 1999)'
_computing_publication_material 'CIFTAB (Sheldrick, 1997)'
_computing_structure_refinement 'SHELXL-2014/7 (Sheldrick, 2014)'
_computing_structure_solution 'SHELXS-97 (Sheldrick, 1990)'
_diffrn_ambient_temperature 100(2)
_diffrn_measured_fraction_theta_full 0.996
_diffrn_measured_fraction_theta_max 0.877
_diffrn_measurement_device_type 'ADSC quantum 210r'
_diffrn_measurement_method 'f\ scan'
_diffrn_radiation_monochromator 'Silicon Double Crystal'
_diffrn_radiation_type synchrotron
_diffrn_radiation_wavelength 0.7108
_diffrn_reflns_av_R_equivalents 0.1059
_diffrn_reflns_av_unetI/netI 0.0854
_diffrn_reflns_Laue_measured_fraction_full 0.996
_diffrn_reflns_Laue_measured_fraction_max 0.877
_diffrn_reflns_limit_h_max 20
_diffrn_reflns_limit_h_min -20
_diffrn_reflns_limit_k_max 24
_diffrn_reflns_limit_k_min -26
_diffrn_reflns_limit_l_max 37
_diffrn_reflns_limit_l_min -37
_diffrn_reflns_number 75996
_diffrn_reflns_point_group_measured_fraction_full 0.996
_diffrn_reflns_point_group_measured_fraction_max 0.877
_diffrn_reflns_theta_full 25.000
_diffrn_reflns_theta_max 31.206
_diffrn_reflns_theta_min 1.297
_diffrn_source 'Australian Synchrotron'
_exptl_absorpt_coefficient_mu 0.095
_exptl_absorpt_correction_T_max 0.997
_exptl_absorpt_correction_T_min 0.899
_exptl_absorpt_correction_type multi-scan
_exptl_absorpt_process_details 'XDS (Kabsch, 1993)'
_exptl_crystal_colour colourless
_exptl_crystal_density_diffrn 1.121
_exptl_crystal_description plate
_exptl_crystal_F_000 2840
_exptl_crystal_recrystallization_method 'Re-crystallisation from solvent: '
_exptl_crystal_size_max 0.100
_exptl_crystal_size_mid 0.040
_exptl_crystal_size_min 0.030
_refine_diff_density_max 0.719
_refine_diff_density_min -0.405
_refine_diff_density_rms 0.073
_refine_ls_extinction_coef 0.0204(9)
_refine_ls_extinction_expression Fc^*^=kFc[1+0.001xFc^2^\l^3^/sin(2\q)]^-1/4^
_refine_ls_extinction_method 'SHELXL-2014/7 (Sheldrick 2014'
_refine_ls_goodness_of_fit_ref 1.019
_refine_ls_hydrogen_treatment constr
_refine_ls_matrix_type full
_refine_ls_number_parameters 889
_refine_ls_number_reflns 22016
_refine_ls_number_restraints 24
_refine_ls_restrained_S_all 1.025
_refine_ls_R_factor_all 0.1179
_refine_ls_R_factor_gt 0.0675
_refine_ls_shift/su_max 0.001
_refine_ls_shift/su_mean 0.000
_refine_ls_structure_factor_coef Fsqd
_refine_ls_weighting_details 'w=1/[\s^2^(Fo^2^)+(0.0902P)^2^+2.2027P] where P=(Fo^2^+2Fc^2^)/3'
_refine_ls_weighting_scheme calc
_refine_ls_wR_factor_gt 0.1635
_refine_ls_wR_factor_ref 0.1923
_reflns_Friedel_coverage 0.000
_reflns_number_gt 13393
_reflns_number_total 22016
_reflns_threshold_expression 'I > 2\s(I)'
_cod_data_source_file c5cc00996k3.cif
_cod_data_source_block '[Na(pz)]'
_cod_depositor_comments
;
The following automatic conversions were performed:

'_exptl_absorpt_correction_type' value 'multi scan' changed to
'multi-scan' according to the built-in table from CIF Core dictionary
named 'cif_core.dic' version 2.4.1 from 2010-06-29.

Automatic conversion script
Id: cif_fix_values 2827 2014-09-09 07:05:25Z andrius 
;
_cod_database_code 7116744
_shelx_shelxl_version_number 2014/7
_shelx_space_group_comment
;
The symmetry employed for this shelxl refinement is uniquely defined
by the following loop, which should always be used as a source of
symmetry information in preference to the above space-group names.
They are only intended as comments.
;
_shelx_estimated_absorpt_t_min 0.991
_shelx_estimated_absorpt_t_max 0.997

loop_
_space_group_symop_operation_xyz
'x, y, z'
'-x, y+1/2, -z+1/2'
'-x, -y, -z'
'x, -y-1/2, z-1/2'

loop_
_atom_site_label
_atom_site_type_symbol
_atom_site_fract_x
_atom_site_fract_y
_atom_site_fract_z
_atom_site_U_iso_or_equiv
_atom_site_adp_type
_atom_site_occupancy
_atom_site_site_symmetry_order
_atom_site_calc_flag
_atom_site_refinement_flags_posn
_atom_site_refinement_flags_adp
_atom_site_refinement_flags_occupancy
_atom_site_disorder_assembly
_atom_site_disorder_group
Na1 Na 0.03232(6) 0.74145(4) 0.39807(3) 0.02918(19) Uani 1 1 d . . . . .
N1 N -0.01389(11) 0.77553(8) 0.29099(6) 0.0237(3) Uani 1 1 d . . . . .
C1 C 0.00080(13) 0.79998(10) 0.24491(7) 0.0224(4) Uani 1 1 d . . . . .
Na2 Na 0.19192(5) 0.77300(4) 0.31441(3) 0.02683(18) Uani 1 1 d . . . . .
N2 N 0.02574(11) 0.81974(8) 0.32968(6) 0.0229(3) Uani 1 1 d . . . . .
C2 C 0.05004(14) 0.85979(10) 0.25309(7) 0.0250(4) Uani 1 1 d . . . . .
H2 H 0.0702 0.8871 0.2276 0.030 Uiso 1 1 calc R U . . .
Na3 Na 0.36068(5) 0.73906(4) 0.42754(3) 0.02555(18) Uani 1 1 d . . . . .
N3 N 0.20693(11) 0.71355(8) 0.42266(6) 0.0248(3) Uani 1 1 d . . . . .
C3 C 0.06323(13) 0.87087(10) 0.30670(7) 0.0217(4) Uani 1 1 d . . . . .
Na4 Na 0.51080(6) 0.76696(4) 0.34303(3) 0.02983(19) Uani 1 1 d . . . . .
N4 N 0.18452(11) 0.68548(8) 0.37329(6) 0.0237(3) Uani 1 1 d . . . . .
C4 C -0.03459(14) 0.76704(10) 0.19283(7) 0.0254(4) Uani 1 1 d . . . . .
Na5 Na 0.69510(5) 0.73630(4) 0.41426(3) 0.02882(19) Uani 1 1 d . . . . .
N5 N 0.34478(11) 0.80299(8) 0.31577(6) 0.0230(3) Uani 1 1 d . . . . .
C5 C 0.04298(17) 0.75514(14) 0.16354(9) 0.0424(6) Uani 1 1 d . . . . .
H5A H 0.0690 0.7986 0.1563 0.064 Uiso 1 1 calc R U . . .
H5B H 0.0208 0.7318 0.1307 0.064 Uiso 1 1 calc R U . . .
H5C H 0.0887 0.7274 0.1849 0.064 Uiso 1 1 calc R U . . .
Na6 Na 0.84746(6) 0.75893(5) 0.32530(3) 0.0308(2) Uani 1 1 d . . . . .
N6 N 0.36513(11) 0.82574(8) 0.36690(6) 0.0231(3) Uani 1 1 d . . . . .
C6 C -0.10288(18) 0.81388(12) 0.16069(9) 0.0395(6) Uani 1 1 d . . . . .
H6A H -0.1519 0.8227 0.1797 0.059 Uiso 1 1 calc R U . . .
H6B H -0.1267 0.7924 0.1273 0.059 Uiso 1 1 calc R U . . .
H6C H -0.0738 0.8565 0.1545 0.059 Uiso 1 1 calc R U . . .
N7 N 0.55823(11) 0.73005(8) 0.45137(6) 0.0232(3) Uani 1 1 d . . . . .
C7 C -0.07982(17) 0.69955(12) 0.19888(8) 0.0358(5) Uani 1 1 d . . . . .
H7A H -0.0361 0.6681 0.2179 0.054 Uiso 1 1 calc R U . . .
H7B H -0.1034 0.6810 0.1644 0.054 Uiso 1 1 calc R U . . .
H7C H -0.1290 0.7062 0.2182 0.054 Uiso 1 1 calc R U . . .
N8 N 0.51644(11) 0.68757(8) 0.41198(6) 0.0233(3) Uani 1 1 d . . . . .
C8 C 0.10520(13) 0.93162(10) 0.33687(7) 0.0237(4) Uani 1 1 d . . . . .
N9 N 0.65899(12) 0.73063(8) 0.32210(6) 0.0247(3) Uani 1 1 d . . . . .
C9 C 0.17640(15) 0.96273(11) 0.30934(8) 0.0309(4) Uani 1 1 d . . . . .
H9A H 0.2242 0.9298 0.3082 0.046 Uiso 1 1 calc R U . . .
H9B H 0.2015 1.0029 0.3284 0.046 Uiso 1 1 calc R U . . .
H9C H 0.1492 0.9754 0.2738 0.046 Uiso 1 1 calc R U . . .
N10 N 0.66865(11) 0.80055(9) 0.32625(6) 0.0248(3) Uani 1 1 d . . . . .
C10 C 0.03167(14) 0.98405(11) 0.33960(8) 0.0302(4) Uani 1 1 d . . . . .
H10A H 0.0023 0.9959 0.3043 0.045 Uiso 1 1 calc R U . . .
H10B H 0.0584 1.0245 0.3575 0.045 Uiso 1 1 calc R U . . .
H10C H -0.0126 0.9651 0.3588 0.045 Uiso 1 1 calc R U . . .
N11 N 0.88097(12) 0.76366(9) 0.41726(6) 0.0269(4) Uani 1 1 d . . . . .
C11 C 0.14835(15) 0.91143(11) 0.39250(7) 0.0305(4) Uani 1 1 d . . . . .
H11A H 0.1032 0.8906 0.4100 0.046 Uiso 1 1 calc R U . . .
H11B H 0.1726 0.9516 0.4118 0.046 Uiso 1 1 calc R U . . .
H11C H 0.1968 0.8792 0.3911 0.046 Uiso 1 1 calc R U . . .
N12 N 0.87089(12) 0.69402(9) 0.41323(6) 0.0267(4) Uani 1 1 d . . . . .
C12 C 0.17191(13) 0.67341(9) 0.45579(7) 0.0212(4) Uani 1 1 d . . . . .
C13 C 0.12672(13) 0.61941(10) 0.42871(7) 0.0223(4) Uani 1 1 d . . . . .
H13 H 0.0957 0.5840 0.4424 0.027 Uiso 1 1 calc R U . . .
C14 C 0.13720(13) 0.62890(9) 0.37687(7) 0.0208(4) Uani 1 1 d . . . . .
C15 C 0.18261(14) 0.69068(11) 0.51324(7) 0.0284(4) Uani 1 1 d D . . . .
C16 C 0.2748(2) 0.72424(18) 0.53192(12) 0.0356(8) Uani 0.719(4) 1 d D . P A 1
H16A H 0.2803 0.7367 0.5687 0.053 Uiso 0.719(4) 1 calc R U P A 1
H16B H 0.2799 0.7648 0.5112 0.053 Uiso 0.719(4) 1 calc R U P A 1
H16C H 0.3225 0.6925 0.5277 0.053 Uiso 0.719(4) 1 calc R U P A 1
C17 C 0.1116(2) 0.74605(17) 0.51895(12) 0.0364(8) Uani 0.719(4) 1 d D . P A 1
H17A H 0.0514 0.7275 0.5082 0.055 Uiso 0.719(4) 1 calc R U P A 1
H17B H 0.1197 0.7847 0.4969 0.055 Uiso 0.719(4) 1 calc R U P A 1
H17C H 0.1192 0.7606 0.5553 0.055 Uiso 0.719(4) 1 calc R U P A 1
C18 C 0.1699(3) 0.63142(16) 0.54558(11) 0.0369(8) Uani 0.719(4) 1 d D . P A 1
H18A H 0.1103 0.6123 0.5337 0.055 Uiso 0.719(4) 1 calc R U P A 1
H18B H 0.1755 0.6453 0.5820 0.055 Uiso 0.719(4) 1 calc R U P A 1
H18C H 0.2155 0.5974 0.5424 0.055 Uiso 0.719(4) 1 calc R U P A 1
C19 C 0.10160(14) 0.58513(10) 0.33003(7) 0.0244(4) Uani 1 1 d . . . . .
C20 C 0.13850(16) 0.60885(13) 0.28217(8) 0.0362(5) Uani 1 1 d . . . . .
H20A H 0.1182 0.5782 0.2530 0.054 Uiso 1 1 calc R U . . .
H20B H 0.2040 0.6090 0.2900 0.054 Uiso 1 1 calc R U . . .
H20C H 0.1169 0.6545 0.2728 0.054 Uiso 1 1 calc R U . . .
C21 C -0.00061(15) 0.58950(12) 0.31813(8) 0.0326(5) Uani 1 1 d . . . . .
H21A H -0.0251 0.5745 0.3486 0.049 Uiso 1 1 calc R U . . .
H21B H -0.0235 0.5605 0.2884 0.049 Uiso 1 1 calc R U . . .
H21C H -0.0187 0.6362 0.3099 0.049 Uiso 1 1 calc R U . . .
C22 C 0.1294(2) 0.51197(12) 0.34160(9) 0.0434(6) Uani 1 1 d . . . . .
H22A H 0.1031 0.4956 0.3710 0.065 Uiso 1 1 calc R U . . .
H22B H 0.1948 0.5092 0.3504 0.065 Uiso 1 1 calc R U . . .
H22C H 0.1082 0.4841 0.3109 0.065 Uiso 1 1 calc R U . . .
C23 C 0.37451(12) 0.84986(10) 0.28526(7) 0.0203(4) Uani 1 1 d . . . . .
C24 C 0.41475(13) 0.90313(10) 0.31574(7) 0.0224(4) Uani 1 1 d . . . . .
H24 H 0.4417 0.9423 0.3044 0.027 Uiso 1 1 calc R U . . .
C25 C 0.40656(13) 0.88592(10) 0.36684(7) 0.0208(4) Uani 1 1 d . . . . .
C26 C 0.36756(14) 0.83802(10) 0.22720(7) 0.0249(4) Uani 1 1 d . . . . .
C27 C 0.44482(18) 0.79236(14) 0.21864(9) 0.0426(6) Uani 1 1 d . . . . .
H27A H 0.5018 0.8145 0.2323 0.064 Uiso 1 1 calc R U . . .
H27B H 0.4410 0.7839 0.1813 0.064 Uiso 1 1 calc R U . . .
H27C H 0.4412 0.7495 0.2368 0.064 Uiso 1 1 calc R U . . .
C28 C 0.3740(2) 0.90450(13) 0.19899(8) 0.0482(7) Uani 1 1 d . . . . .
H28A H 0.3241 0.9337 0.2038 0.072 Uiso 1 1 calc R U . . .
H28B H 0.3715 0.8959 0.1618 0.072 Uiso 1 1 calc R U . . .
H28C H 0.4307 0.9267 0.2132 0.072 Uiso 1 1 calc R U . . .
C29 C 0.27915(17) 0.80336(15) 0.20538(8) 0.0438(6) Uani 1 1 d . . . . .
H29A H 0.2754 0.7604 0.2235 0.066 Uiso 1 1 calc R U . . .
H29B H 0.2760 0.7949 0.1681 0.066 Uiso 1 1 calc R U . . .
H29C H 0.2293 0.8325 0.2106 0.066 Uiso 1 1 calc R U . . .
C30 C 0.43949(13) 0.92501(10) 0.41647(7) 0.0240(4) Uani 1 1 d . . . . .
C31 C 0.41442(16) 0.88909(12) 0.46348(7) 0.0329(5) Uani 1 1 d . . . . .
H31A H 0.3493 0.8836 0.4585 0.049 Uiso 1 1 calc R U . . .
H31B H 0.4348 0.9159 0.4949 0.049 Uiso 1 1 calc R U . . .
H31C H 0.4431 0.8446 0.4673 0.049 Uiso 1 1 calc R U . . .
C32 C 0.54173(14) 0.93107(12) 0.42428(8) 0.0310(5) Uani 1 1 d . . . . .
H32A H 0.5683 0.8859 0.4261 0.046 Uiso 1 1 calc R U . . .
H32B H 0.5635 0.9553 0.4567 0.046 Uiso 1 1 calc R U . . .
H32C H 0.5587 0.9558 0.3950 0.046 Uiso 1 1 calc R U . . .
C33 C 0.39852(16) 0.99562(12) 0.41212(8) 0.0350(5) Uani 1 1 d . . . . .
H33A H 0.4156 1.0191 0.3823 0.052 Uiso 1 1 calc R U . . .
H33B H 0.4205 1.0210 0.4440 0.052 Uiso 1 1 calc R U . . .
H33C H 0.3332 0.9921 0.4072 0.052 Uiso 1 1 calc R U . . .
C34 C 0.54611(13) 0.70335(10) 0.49719(7) 0.0231(4) Uani 1 1 d . . . . .
C35 C 0.49619(14) 0.64378(10) 0.48808(7) 0.0256(4) Uani 1 1 d . . . . .
H35 H 0.4770 0.6152 0.5132 0.031 Uiso 1 1 calc R U . . .
C36 C 0.48068(13) 0.63536(10) 0.43417(7) 0.0224(4) Uani 1 1 d . . . . .
C37 C 0.58292(14) 0.73394(11) 0.54993(7) 0.0279(4) Uani 1 1 d . . . . .
C38 C 0.63457(16) 0.79865(12) 0.54438(8) 0.0352(5) Uani 1 1 d . . . . .
H38A H 0.6854 0.7886 0.5271 0.053 Uiso 1 1 calc R U . . .
H38B H 0.6564 0.8177 0.5789 0.053 Uiso 1 1 calc R U . . .
H38C H 0.5950 0.8313 0.5235 0.053 Uiso 1 1 calc R U . . .
C39 C 0.64641(19) 0.68318(13) 0.58151(9) 0.0438(6) Uani 1 1 d . . . . .
H39A H 0.6141 0.6412 0.5853 0.066 Uiso 1 1 calc R U . . .
H39B H 0.6692 0.7019 0.6160 0.066 Uiso 1 1 calc R U . . .
H39C H 0.6965 0.6739 0.5635 0.066 Uiso 1 1 calc R U . . .
C40 C 0.50623(18) 0.74918(15) 0.57893(9) 0.0441(6) Uani 1 1 d . . . . .
H40A H 0.4643 0.7806 0.5584 0.066 Uiso 1 1 calc R U . . .
H40B H 0.5302 0.7695 0.6127 0.066 Uiso 1 1 calc R U . . .
H40C H 0.4749 0.7072 0.5843 0.066 Uiso 1 1 calc R U . . .
C41 C 0.43516(14) 0.57643(10) 0.40284(8) 0.0269(4) Uani 1 1 d . . . . .
C42 C 0.50545(15) 0.52185(11) 0.39866(9) 0.0329(5) Uani 1 1 d . . . . .
H42A H 0.5518 0.5405 0.3810 0.049 Uiso 1 1 calc R U . . .
H42B H 0.4767 0.4835 0.3787 0.049 Uiso 1 1 calc R U . . .
H42C H 0.5327 0.5068 0.4336 0.049 Uiso 1 1 calc R U . . .
C43 C 0.36285(16) 0.54620(12) 0.43004(10) 0.0377(5) Uani 1 1 d . . . . .
H43A H 0.3899 0.5315 0.4651 0.057 Uiso 1 1 calc R U . . .
H43B H 0.3354 0.5074 0.4101 0.057 Uiso 1 1 calc R U . . .
H43C H 0.3170 0.5803 0.4323 0.057 Uiso 1 1 calc R U . . .
C44 C 0.39278(16) 0.59990(12) 0.34810(8) 0.0350(5) Uani 1 1 d . . . . .
H44A H 0.3466 0.6337 0.3506 0.053 Uiso 1 1 calc R U . . .
H44B H 0.3657 0.5612 0.3278 0.053 Uiso 1 1 calc R U . . .
H44C H 0.4390 0.6198 0.3308 0.053 Uiso 1 1 calc R U . . .
C45 C 0.67502(13) 0.71201(10) 0.27488(7) 0.0229(4) Uani 1 1 d . . . . .
C46 C 0.69652(13) 0.76889(10) 0.24806(7) 0.0223(4) Uani 1 1 d . . . . .
H46 H 0.7118 0.7703 0.2143 0.027 Uiso 1 1 calc R U . . .
C47 C 0.69086(13) 0.82338(10) 0.28147(7) 0.0223(4) Uani 1 1 d . . . . .
C48 C 0.67040(14) 0.63850(10) 0.25884(8) 0.0261(4) Uani 1 1 d . . . . .
C49 C 0.75568(16) 0.60213(11) 0.28549(9) 0.0333(5) Uani 1 1 d . . . . .
H49A H 0.8077 0.6214 0.2733 0.050 Uiso 1 1 calc R U . . .
H49B H 0.7512 0.5540 0.2769 0.050 Uiso 1 1 calc R U . . .
H49C H 0.7625 0.6078 0.3233 0.050 Uiso 1 1 calc R U . . .
C50 C 0.66331(17) 0.63217(11) 0.19978(8) 0.0345(5) Uani 1 1 d . . . . .
H50A H 0.6087 0.6546 0.1824 0.052 Uiso 1 1 calc R U . . .
H50B H 0.6612 0.5844 0.1901 0.052 Uiso 1 1 calc R U . . .
H50C H 0.7155 0.6534 0.1891 0.052 Uiso 1 1 calc R U . . .
C51 C 0.58912(16) 0.60575(12) 0.27564(10) 0.0374(5) Uani 1 1 d . . . . .
H51A H 0.5935 0.6105 0.3134 0.056 Uiso 1 1 calc R U . . .
H51B H 0.5872 0.5578 0.2664 0.056 Uiso 1 1 calc R U . . .
H51C H 0.5345 0.6279 0.2579 0.056 Uiso 1 1 calc R U . . .
C52 C 0.70942(14) 0.89728(10) 0.27288(8) 0.0253(4) Uani 1 1 d . . . . .
C53 C 0.65446(17) 0.94168(12) 0.30276(10) 0.0386(5) Uani 1 1 d . . . . .
H53A H 0.5907 0.9326 0.2910 0.058 Uiso 1 1 calc R U . . .
H53B H 0.6669 0.9892 0.2965 0.058 Uiso 1 1 calc R U . . .
H53C H 0.6704 0.9319 0.3400 0.058 Uiso 1 1 calc R U . . .
C54 C 0.80898(14) 0.91188(11) 0.29168(9) 0.0316(4) Uani 1 1 d . . . . .
H54A H 0.8250 0.9007 0.3287 0.047 Uiso 1 1 calc R U . . .
H54B H 0.8208 0.9598 0.2866 0.047 Uiso 1 1 calc R U . . .
H54C H 0.8448 0.8845 0.2718 0.047 Uiso 1 1 calc R U . . .
C55 C 0.68551(16) 0.91386(11) 0.21460(9) 0.0347(5) Uani 1 1 d . . . . .
H55A H 0.7220 0.8862 0.1953 0.052 Uiso 1 1 calc R U . . .
H55B H 0.6972 0.9617 0.2092 0.052 Uiso 1 1 calc R U . . .
H55C H 0.6220 0.9043 0.2022 0.052 Uiso 1 1 calc R U . . .
C56 C 0.86700(13) 0.78234(11) 0.46512(7) 0.0259(4) Uani 1 1 d . . . . .
C57 C 0.84778(13) 0.72558(10) 0.49244(7) 0.0257(4) Uani 1 1 d . . . . .
H57 H 0.8349 0.7241 0.5267 0.031 Uiso 1 1 calc R U . . .
C58 C 0.85143(13) 0.67105(10) 0.45868(7) 0.0249(4) Uani 1 1 d . . . . .
C59 C 0.86951(15) 0.85612(11) 0.48054(8) 0.0293(4) Uani 1 1 d . . . . .
C60 C 0.94617(17) 0.89186(12) 0.46034(9) 0.0390(5) Uani 1 1 d . . . . .
H60A H 1.0034 0.8723 0.4769 0.059 Uiso 1 1 calc R U . . .
H60B H 0.9453 0.9400 0.4687 0.059 Uiso 1 1 calc R U . . .
H60C H 0.9388 0.8862 0.4225 0.059 Uiso 1 1 calc R U . . .
C61 C 0.88263(17) 0.86284(12) 0.53996(8) 0.0365(5) Uani 1 1 d . . . . .
H61A H 0.8325 0.8413 0.5527 0.055 Uiso 1 1 calc R U . . .
H61B H 0.8851 0.9107 0.5495 0.055 Uiso 1 1 calc R U . . .
H61C H 0.9387 0.8408 0.5557 0.055 Uiso 1 1 calc R U . . .
C62 C 0.78037(16) 0.88926(12) 0.45638(9) 0.0366(5) Uani 1 1 d . . . . .
H62A H 0.7709 0.8842 0.4185 0.055 Uiso 1 1 calc R U . . .
H62B H 0.7821 0.9373 0.4653 0.055 Uiso 1 1 calc R U . . .
H62C H 0.7313 0.8674 0.4699 0.055 Uiso 1 1 calc R U . . .
C63 C 0.83153(15) 0.59735(11) 0.46716(8) 0.0289(4) Uani 1 1 d . . . . .
C64 C 0.85880(19) 0.57910(13) 0.52477(9) 0.0420(6) Uani 1 1 d . . . . .
H64A H 0.9230 0.5873 0.5358 0.063 Uiso 1 1 calc R U . . .
H64B H 0.8459 0.5314 0.5298 0.063 Uiso 1 1 calc R U . . .
H64C H 0.8250 0.6069 0.5456 0.063 Uiso 1 1 calc R U . . .
C65 C 0.73066(16) 0.58499(12) 0.45048(9) 0.0358(5) Uani 1 1 d . . . . .
H65A H 0.6976 0.6129 0.4716 0.054 Uiso 1 1 calc R U . . .
H65B H 0.7174 0.5373 0.4555 0.054 Uiso 1 1 calc R U . . .
H65C H 0.7126 0.5969 0.4137 0.054 Uiso 1 1 calc R U . . .
C66 C 0.88207(17) 0.55229(12) 0.43479(10) 0.0390(5) Uani 1 1 d . . . . .
H66A H 0.8655 0.5643 0.3980 0.059 Uiso 1 1 calc R U . . .
H66B H 0.8666 0.5050 0.4397 0.059 Uiso 1 1 calc R U . . .
H66C H 0.9466 0.5586 0.4460 0.059 Uiso 1 1 calc R U . . .
C67 C 0.30347(19) 0.89625(13) 0.62746(11) 0.0483(6) Uani 1 1 d D . . . .
C68 C 0.2837(2) 0.91273(13) 0.57578(11) 0.0519(7) Uani 1 1 d D . . . .
H68 H 0.3301 0.9164 0.5558 0.062 Uiso 1 1 calc R U . . .
C69 C 0.1935(3) 0.92422(15) 0.55231(11) 0.0702(11) Uani 1 1 d D . . . .
H69 H 0.1791 0.9338 0.5162 0.084 Uiso 1 1 calc R U . . .
C70 C 0.1267(2) 0.92158(14) 0.58152(12) 0.0536(7) Uani 1 1 d D . . . .
H70 H 0.0666 0.9312 0.5662 0.064 Uiso 1 1 calc R U . . .
C71 C 0.1479(2) 0.90498(15) 0.63261(13) 0.0583(8) Uani 1 1 d D . . . .
H71 H 0.1017 0.9023 0.6529 0.070 Uiso 1 1 calc R U . . .
C72 C 0.23477(19) 0.89196(13) 0.65569(10) 0.0434(6) Uani 1 1 d D . . . .
H72 H 0.2477 0.8799 0.6914 0.052 Uiso 1 1 calc R U . . .
C73 C 0.3975(2) 0.88472(18) 0.65361(19) 0.0909(15) Uani 1 1 d . . . . .
H73A H 0.4376 0.8901 0.6283 0.136 Uiso 1 1 calc R U . . .
H73B H 0.4034 0.8390 0.6680 0.136 Uiso 1 1 calc R U . . .
H73C H 0.4135 0.9175 0.6818 0.136 Uiso 1 1 calc R U . . .
C16A C 0.2551(5) 0.6378(4) 0.5406(3) 0.035(2) Uani 0.281(4) 1 d D . P A 2
H16D H 0.2366 0.5921 0.5292 0.052 Uiso 0.281(4) 1 calc R U P A 2
H16E H 0.2599 0.6410 0.5785 0.052 Uiso 0.281(4) 1 calc R U P A 2
H16F H 0.3133 0.6479 0.5311 0.052 Uiso 0.281(4) 1 calc R U P A 2
C18A C 0.0987(5) 0.6647(5) 0.5343(3) 0.047(2) Uani 0.281(4) 1 d D U P A 2
H18D H 0.0458 0.6902 0.5180 0.070 Uiso 0.281(4) 1 calc R U P A 2
H18E H 0.1078 0.6708 0.5721 0.070 Uiso 0.281(4) 1 calc R U P A 2
H18F H 0.0897 0.6167 0.5260 0.070 Uiso 0.281(4) 1 calc R U P A 2
C17A C 0.2116(8) 0.7599(3) 0.5287(4) 0.055(3) Uani 0.281(4) 1 d D U P A 2
H17D H 0.2699 0.7687 0.5188 0.083 Uiso 0.281(4) 1 calc R U P A 2
H17E H 0.2165 0.7648 0.5664 0.083 Uiso 0.281(4) 1 calc R U P A 2
H17F H 0.1675 0.7922 0.5110 0.083 Uiso 0.281(4) 1 calc R U P A 2

loop_
_atom_site_aniso_label
_atom_site_aniso_U_11
_atom_site_aniso_U_22
_atom_site_aniso_U_33
_atom_site_aniso_U_23
_atom_site_aniso_U_13
_atom_site_aniso_U_12
Na1 0.0244(4) 0.0382(5) 0.0252(4) 0.0105(3) 0.0053(3) 0.0071(3)
N1 0.0254(8) 0.0258(8) 0.0197(7) -0.0002(6) 0.0032(6) 0.0009(6)
C1 0.0204(9) 0.0273(10) 0.0192(8) 0.0001(7) 0.0028(7) 0.0018(7)
Na2 0.0253(4) 0.0298(4) 0.0254(4) 0.0067(3) 0.0043(3) 0.0013(3)
N2 0.0258(8) 0.0256(8) 0.0172(7) 0.0003(6) 0.0031(6) 0.0001(6)
C2 0.0275(10) 0.0299(10) 0.0173(8) 0.0022(7) 0.0034(7) -0.0034(8)
Na3 0.0239(4) 0.0300(4) 0.0228(4) 0.0046(3) 0.0045(3) 0.0004(3)
N3 0.0243(9) 0.0267(8) 0.0229(7) 0.0003(6) 0.0029(6) -0.0018(6)
C3 0.0189(9) 0.0270(9) 0.0187(8) 0.0023(7) 0.0024(7) 0.0027(7)
Na4 0.0254(4) 0.0416(5) 0.0233(4) 0.0097(3) 0.0063(3) 0.0066(4)
N4 0.0228(8) 0.0282(9) 0.0199(7) 0.0022(6) 0.0033(6) -0.0002(6)
C4 0.0261(10) 0.0327(11) 0.0170(8) -0.0017(7) 0.0023(7) 0.0007(8)
Na5 0.0233(4) 0.0439(5) 0.0188(4) 0.0046(3) 0.0023(3) 0.0001(3)
N5 0.0245(8) 0.0270(8) 0.0175(7) -0.0009(6) 0.0035(6) -0.0017(6)
C5 0.0358(13) 0.0602(16) 0.0339(11) -0.0194(11) 0.0135(10) -0.0097(11)
Na6 0.0232(4) 0.0486(5) 0.0195(4) 0.0038(3) 0.0008(3) -0.0013(4)
N6 0.0245(8) 0.0277(8) 0.0168(7) 0.0008(6) 0.0025(6) -0.0006(6)
C6 0.0474(15) 0.0392(13) 0.0266(10) -0.0007(9) -0.0083(10) 0.0064(11)
N7 0.0237(8) 0.0282(8) 0.0174(7) 0.0006(6) 0.0023(6) -0.0016(6)
C7 0.0397(13) 0.0391(12) 0.0259(10) -0.0035(9) -0.0019(9) -0.0082(10)
N8 0.0248(8) 0.0273(8) 0.0171(7) -0.0007(6) 0.0015(6) -0.0012(6)
C8 0.0230(10) 0.0276(10) 0.0199(8) 0.0000(7) 0.0018(7) -0.0013(7)
N9 0.0273(9) 0.0280(9) 0.0191(7) 0.0017(6) 0.0048(6) 0.0009(7)
C9 0.0269(11) 0.0370(12) 0.0292(10) 0.0006(9) 0.0060(8) -0.0063(9)
N10 0.0255(9) 0.0296(9) 0.0194(7) -0.0008(6) 0.0040(6) -0.0003(7)
C10 0.0274(11) 0.0304(11) 0.0318(10) -0.0042(8) 0.0027(8) 0.0002(8)
N11 0.0248(9) 0.0345(10) 0.0211(7) 0.0045(7) 0.0034(6) -0.0003(7)
C11 0.0306(11) 0.0369(11) 0.0217(9) -0.0023(8) -0.0013(8) -0.0022(9)
N12 0.0248(9) 0.0330(9) 0.0220(7) 0.0035(7) 0.0036(6) 0.0009(7)
C12 0.0201(9) 0.0236(9) 0.0195(8) 0.0000(7) 0.0022(7) 0.0025(7)
C13 0.0251(10) 0.0242(9) 0.0170(8) 0.0028(7) 0.0018(7) 0.0000(7)
C14 0.0195(9) 0.0247(9) 0.0176(8) 0.0020(7) 0.0013(6) 0.0023(7)
C15 0.0266(10) 0.0387(12) 0.0189(8) -0.0037(8) 0.0011(7) 0.0012(8)
C16 0.0290(16) 0.048(2) 0.0293(14) -0.0102(13) 0.0038(12) -0.0069(14)
C17 0.0386(18) 0.0426(19) 0.0291(14) -0.0059(13) 0.0088(13) 0.0076(14)
C18 0.052(2) 0.0374(18) 0.0198(13) 0.0029(12) 0.0027(13) -0.0050(15)
C19 0.0262(10) 0.0288(10) 0.0175(8) -0.0013(7) 0.0016(7) 0.0012(8)
C20 0.0309(12) 0.0585(15) 0.0195(9) -0.0050(9) 0.0049(8) -0.0086(10)
C21 0.0269(11) 0.0450(13) 0.0252(9) -0.0071(9) 0.0026(8) -0.0041(9)
C22 0.0670(18) 0.0304(12) 0.0279(10) -0.0058(9) -0.0055(11) 0.0087(11)
C23 0.0184(9) 0.0248(9) 0.0173(8) 0.0006(7) 0.0018(6) 0.0010(7)
C24 0.0246(9) 0.0245(9) 0.0175(8) 0.0010(7) 0.0022(7) -0.0025(7)
C25 0.0199(9) 0.0250(9) 0.0170(8) 0.0008(7) 0.0017(6) 0.0003(7)
C26 0.0289(10) 0.0298(10) 0.0157(8) -0.0021(7) 0.0031(7) -0.0001(8)
C27 0.0434(14) 0.0578(16) 0.0276(10) -0.0101(10) 0.0086(10) 0.0125(12)
C28 0.088(2) 0.0383(13) 0.0180(9) 0.0049(9) 0.0072(11) -0.0013(13)
C29 0.0352(13) 0.0726(18) 0.0221(10) -0.0100(11) 0.0010(9) -0.0131(12)
C30 0.0244(10) 0.0305(10) 0.0160(8) -0.0019(7) 0.0010(7) -0.0009(8)
C31 0.0385(12) 0.0445(13) 0.0155(8) -0.0030(8) 0.0038(8) -0.0077(10)
C32 0.0255(10) 0.0429(12) 0.0230(9) -0.0067(8) 0.0001(8) -0.0047(9)
C33 0.0389(13) 0.0350(12) 0.0278(10) -0.0080(9) -0.0034(9) 0.0048(9)
C34 0.0223(9) 0.0284(10) 0.0183(8) 0.0013(7) 0.0028(7) 0.0015(7)
C35 0.0277(10) 0.0287(10) 0.0211(9) 0.0027(7) 0.0061(7) -0.0027(8)
C36 0.0199(9) 0.0255(9) 0.0210(8) 0.0002(7) 0.0015(7) 0.0014(7)
C37 0.0294(11) 0.0361(11) 0.0173(8) -0.0012(8) 0.0020(7) -0.0026(8)
C38 0.0394(13) 0.0395(12) 0.0243(9) -0.0039(9) -0.0010(9) -0.0067(10)
C39 0.0543(16) 0.0460(14) 0.0255(10) 0.0048(10) -0.0086(10) 0.0007(12)
C40 0.0418(14) 0.0675(17) 0.0251(10) -0.0135(11) 0.0117(10) -0.0113(12)
C41 0.0229(10) 0.0281(10) 0.0284(9) -0.0039(8) 0.0014(8) -0.0006(8)
C42 0.0306(11) 0.0294(11) 0.0374(11) -0.0047(9) 0.0017(9) 0.0022(9)
C43 0.0300(12) 0.0361(12) 0.0469(13) -0.0057(10) 0.0064(10) -0.0083(9)
C44 0.0304(12) 0.0404(13) 0.0311(10) -0.0094(9) -0.0034(9) 0.0016(9)
C45 0.0214(9) 0.0286(10) 0.0180(8) 0.0009(7) 0.0016(7) 0.0004(7)
C46 0.0219(9) 0.0265(10) 0.0185(8) 0.0010(7) 0.0032(7) 0.0004(7)
C47 0.0192(9) 0.0275(10) 0.0196(8) 0.0004(7) 0.0016(7) 0.0015(7)
C48 0.0285(10) 0.0245(10) 0.0251(9) 0.0003(7) 0.0036(8) 0.0002(8)
C49 0.0351(12) 0.0319(11) 0.0321(10) 0.0015(9) 0.0034(9) 0.0069(9)
C50 0.0436(13) 0.0318(11) 0.0261(10) -0.0058(8) 0.0003(9) -0.0017(9)
C51 0.0355(13) 0.0293(11) 0.0480(13) 0.0019(10) 0.0094(10) -0.0050(9)
C52 0.0238(10) 0.0255(10) 0.0265(9) -0.0015(7) 0.0039(8) 0.0003(7)
C53 0.0370(13) 0.0293(11) 0.0522(14) -0.0062(10) 0.0156(11) 0.0002(9)
C54 0.0273(11) 0.0323(11) 0.0349(11) -0.0025(9) 0.0047(9) -0.0044(8)
C55 0.0389(13) 0.0295(11) 0.0341(11) 0.0082(9) 0.0019(9) 0.0018(9)
C56 0.0203(9) 0.0364(11) 0.0197(8) 0.0035(8) 0.0002(7) -0.0026(8)
C57 0.0229(10) 0.0343(11) 0.0191(8) 0.0044(7) 0.0016(7) -0.0018(8)
C58 0.0205(9) 0.0332(11) 0.0202(8) 0.0056(7) 0.0009(7) 0.0023(7)
C59 0.0294(11) 0.0329(11) 0.0254(9) 0.0019(8) 0.0041(8) -0.0041(8)
C60 0.0385(13) 0.0397(13) 0.0392(12) 0.0023(10) 0.0075(10) -0.0111(10)
C61 0.0390(13) 0.0426(13) 0.0262(10) -0.0040(9) 0.0007(9) -0.0057(10)
C62 0.0363(13) 0.0349(12) 0.0371(11) 0.0048(9) 0.0027(10) 0.0016(9)
C63 0.0288(11) 0.0318(11) 0.0266(9) 0.0067(8) 0.0063(8) 0.0032(8)
C64 0.0534(16) 0.0384(13) 0.0331(11) 0.0132(10) 0.0042(11) 0.0050(11)
C65 0.0307(12) 0.0360(12) 0.0411(12) 0.0043(10) 0.0075(9) -0.0017(9)
C66 0.0390(13) 0.0345(12) 0.0456(13) 0.0030(10) 0.0134(11) 0.0056(10)
C67 0.0483(16) 0.0342(13) 0.0616(17) -0.0122(12) 0.0077(13) 0.0018(11)
C68 0.076(2) 0.0381(14) 0.0512(15) -0.0135(12) 0.0366(15) -0.0135(13)
C69 0.127(3) 0.0440(17) 0.0322(13) -0.0013(12) -0.0068(17) -0.0175(19)
C70 0.0480(17) 0.0419(15) 0.0650(19) -0.0074(13) -0.0060(14) -0.0050(12)
C71 0.0578(19) 0.0459(16) 0.075(2) -0.0075(15) 0.0221(16) -0.0084(14)
C72 0.0599(17) 0.0366(13) 0.0357(12) -0.0013(10) 0.0135(12) 0.0003(12)
C73 0.048(2) 0.0536(19) 0.158(4) -0.029(2) -0.018(2) 0.0204(16)
C16A 0.041(5) 0.048(5) 0.013(3) 0.001(3) -0.002(3) 0.001(4)
C18A 0.041(5) 0.072(6) 0.027(4) -0.009(4) 0.007(3) 0.016(4)
C17A 0.076(7) 0.046(5) 0.038(5) -0.012(4) -0.007(5) 0.011(5)

loop_
_atom_type_symbol
_atom_type_description
_atom_type_scat_dispersion_real
_atom_type_scat_dispersion_imag
_atom_type_scat_source
C C 0.0033 0.0016 'International Tables Vol C Tables 4.2.6.8 and 6.1.1.4'
H H 0.0000 0.0000 'International Tables Vol C Tables 4.2.6.8 and 6.1.1.4'
N N 0.0061 0.0033 'International Tables Vol C Tables 4.2.6.8 and 6.1.1.4'
Na Na 0.0362 0.0249 'International Tables Vol C Tables 4.2.6.8 and 6.1.1.4'

loop_
_geom_angle_atom_site_label_1
_geom_angle_atom_site_label_2
_geom_angle_atom_site_label_3
_geom_angle
_geom_angle_site_symmetry_1
_geom_angle_site_symmetry_3
N2 Na1 N11 96.81(7) . 1_455
N2 Na1 N3 103.11(7) . .
N11 Na1 N3 154.78(6) 1_455 .
N2 Na1 N12 114.78(7) . 1_455
N11 Na1 N12 30.62(6) 1_455 1_455
N3 Na1 N12 140.79(6) . 1_455
N2 Na1 C12 132.03(7) . .
N11 Na1 C12 129.35(6) 1_455 .
N3 Na1 C12 28.93(5) . .
N12 Na1 C12 112.39(6) 1_455 .
N2 Na1 N4 90.77(6) . .
N11 Na1 N4 166.06(7) 1_455 .
N3 Na1 N4 29.72(5) . .
N12 Na1 N4 135.50(6) 1_455 .
C12 Na1 N4 47.60(5) . .
N2 Na1 N1 29.20(5) . .
N11 Na1 N1 94.53(6) 1_455 .
N3 Na1 N1 110.40(6) . .
N12 Na1 N1 98.75(6) 1_455 .
C12 Na1 N1 133.94(6) . .
N4 Na1 N1 86.39(6) . .
N2 Na1 C14 108.65(6) . .
N11 Na1 C14 138.44(7) 1_455 .
N3 Na1 C14 47.22(5) . .
N12 Na1 C14 107.81(6) 1_455 .
C12 Na1 C14 46.76(5) . .
N4 Na1 C14 27.73(5) . .
N1 Na1 C14 92.59(6) . .
N2 Na1 C13 136.37(7) . .
N11 Na1 C13 122.17(6) 1_455 .
N3 Na1 C13 47.89(6) . .
N12 Na1 C13 95.00(6) 1_455 .
C12 Na1 C13 28.82(5) . .
N4 Na1 C13 47.18(5) . .
N1 Na1 C13 120.17(6) . .
C14 Na1 C13 28.46(5) . .
N2 Na1 Na6 63.33(5) . 1_455
N11 Na1 Na6 48.37(4) 1_455 1_455
N3 Na1 Na6 156.52(5) . 1_455
N12 Na1 Na6 52.36(4) 1_455 1_455
C12 Na1 Na6 156.73(6) . 1_455
N4 Na1 Na6 127.36(5) . 1_455
N1 Na1 Na6 48.26(4) . 1_455
C14 Na1 Na6 116.23(5) . 1_455
C13 Na1 Na6 128.21(5) . 1_455
N2 Na1 Na2 50.75(5) . .
N11 Na1 Na2 147.30(5) 1_455 .
N3 Na1 Na2 55.63(4) . .
N12 Na1 Na2 150.56(5) 1_455 .
C12 Na1 Na2 83.14(5) . .
N4 Na1 Na2 40.55(4) . .
N1 Na1 Na2 55.71(4) . .
C14 Na1 Na2 63.83(4) . .
C13 Na1 Na2 87.65(5) . .
Na6 Na1 Na2 103.96(3) 1_455 .
C1 N1 N2 107.58(15) . .
C1 N1 Na6 131.32(13) . 1_455
N2 N1 Na6 96.27(11) . 1_455
C1 N1 Na1 155.53(13) . .
N2 N1 Na1 55.62(9) . .
Na6 N1 Na1 71.83(5) 1_455 .
N1 C1 C2 109.62(16) . .
N1 C1 C4 123.69(17) . .
C2 C1 C4 126.66(17) . .
N4 Na2 N5 109.51(7) . .
N4 Na2 C3 117.35(7) . .
N5 Na2 C3 120.25(7) . .
N4 Na2 N2 90.21(6) . .
N5 Na2 N2 144.87(6) . .
C3 Na2 N2 28.38(5) . .
N4 Na2 N6 95.75(6) . .
N5 Na2 N6 27.95(5) . .
C3 Na2 N6 110.56(6) . .
N2 Na2 N6 125.10(6) . .
N4 Na2 C2 131.80(7) . .
N5 Na2 C2 118.09(6) . .
C3 Na2 C2 27.75(5) . .
N2 Na2 C2 45.50(5) . .
N6 Na2 C2 123.13(6) . .
N4 Na2 N3 26.10(5) . .
N5 Na2 N3 99.72(6) . .
C3 Na2 N3 106.26(6) . .
N2 Na2 N3 85.28(6) . .
N6 Na2 N3 77.82(5) . .
C2 Na2 N3 130.63(6) . .
N4 Na2 Na1 49.77(5) . .
N5 Na2 Na1 142.33(5) . .
C3 Na2 Na1 67.59(5) . .
N2 Na2 Na1 40.96(4) . .
N6 Na2 Na1 115.02(4) . .
C2 Na2 Na1 85.77(5) . .
N3 Na2 Na1 46.68(4) . .
N4 Na2 Na3 55.46(5) . .
N5 Na2 Na3 59.16(5) . .
C3 Na2 Na3 125.90(5) . .
N2 Na2 Na3 118.38(5) . .
N6 Na2 Na3 40.29(4) . .
C2 Na2 Na3 152.13(5) . .
N3 Na2 Na3 40.57(4) . .
Na1 Na2 Na3 85.86(3) . .
C3 N2 N1 108.18(15) . .
C3 N2 Na1 149.86(13) . .
N1 N2 Na1 95.18(11) . .
C3 N2 Na2 73.95(11) . .
N1 N2 Na2 88.49(10) . .
Na1 N2 Na2 88.29(6) . .
C3 N2 Na6 138.09(12) . 1_455
N1 N2 Na6 55.73(9) . 1_455
Na1 N2 Na6 71.10(5) . 1_455
Na2 N2 Na6 135.08(7) . 1_455
C3 C2 C1 105.38(17) . .
C3 C2 Na2 65.86(11) . .
C1 C2 Na2 84.79(12) . .
C3 C2 H2 127.3 . .
C1 C2 H2 127.3 . .
Na2 C2 H2 114.3 . .
N6 Na3 N3 105.36(7) . .
N6 Na3 N8 92.65(6) . .
N3 Na3 N8 143.14(6) . .
N6 Na3 C36 119.75(7) . .
N3 Na3 C36 118.84(7) . .
N8 Na3 C36 28.82(5) . .
N6 Na3 N7 92.17(6) . .
N3 Na3 N7 161.93(6) . .
N8 Na3 N7 28.05(5) . .
C36 Na3 N7 45.69(5) . .
N6 Na3 N4 94.01(6) . .
N3 Na3 N4 26.98(5) . .
N8 Na3 N4 122.26(6) . .
C36 Na3 N4 107.06(6) . .
N7 Na3 N4 150.05(6) . .
N6 Na3 C35 135.43(7) . .
N3 Na3 C35 117.89(6) . .
N8 Na3 C35 45.73(5) . .
C36 Na3 C35 27.44(5) . .
N7 Na3 C35 44.07(5) . .
N4 Na3 C35 119.65(6) . .
N6 Na3 Na4 49.96(5) . .
N3 Na3 Na4 138.39(5) . .
N8 Na3 Na4 43.06(4) . .
C36 Na3 Na4 69.91(5) . .
N7 Na3 Na4 52.49(4) . .
N4 Na3 Na4 112.73(4) . .
C35 Na3 Na4 88.25(5) . .
N6 Na3 Na2 54.04(5) . .
N3 Na3 Na2 56.35(5) . .
N8 Na3 Na2 117.78(5) . .
C36 Na3 Na2 124.10(5) . .
N7 Na3 Na2 136.83(4) . .
N4 Na3 Na2 39.97(4) . .
C35 Na3 Na2 149.51(5) . .
Na4 Na3 Na2 84.36(3) . .
C12 N3 N4 107.32(15) . .
C12 N3 Na3 125.85(13) . .
N4 N3 Na3 102.35(12) . .
C12 N3 Na1 77.92(11) . .
N4 N3 Na1 77.83(10) . .
Na3 N3 Na1 153.45(8) . .
C12 N3 Na2 148.39(13) . .
N4 N3 Na2 47.61(9) . .
Na3 N3 Na2 83.07(6) . .
Na1 N3 Na2 77.69(5) . .
N2 C3 C2 109.21(17) . .
N2 C3 C8 122.40(16) . .
C2 C3 C8 128.22(18) . .
N2 C3 Na2 77.68(11) . .
C2 C3 Na2 86.39(12) . .
C8 C3 Na2 107.19(12) . .
N8 Na4 N9 93.44(6) . .
N8 Na4 N5 107.06(7) . .
N9 Na4 N5 151.98(6) . .
N8 Na4 N10 112.65(7) . .
N9 Na4 N10 31.66(5) . .
N5 Na4 N10 139.76(6) . .
N8 Na4 N6 91.92(6) . .
N9 Na4 N6 170.60(7) . .
N5 Na4 N6 30.61(5) . .
N10 Na4 N6 138.97(6) . .
N8 Na4 C23 134.90(7) . .
N9 Na4 C23 130.06(6) . .
N5 Na4 C23 28.19(5) . .
N10 Na4 C23 111.57(6) . .
N6 Na4 C23 47.06(5) . .
N8 Na4 N7 28.65(5) . .
N9 Na4 N7 93.52(6) . .
N5 Na4 N7 113.67(6) . .
N10 Na4 N7 98.70(6) . .
N6 Na4 N7 87.50(6) . .
C23 Na4 N7 134.09(6) . .
N8 Na4 C25 108.48(6) . .
N9 Na4 C25 143.58(6) . .
N5 Na4 C25 46.43(5) . .
N10 Na4 C25 111.92(6) . .
N6 Na4 C25 27.05(5) . .
C23 Na4 C25 44.72(5) . .
N7 Na4 C25 92.68(6) . .
N8 Na4 C24 134.78(6) . .
N9 Na4 C24 127.19(6) . .
N5 Na4 C24 45.62(5) . .
N10 Na4 C24 98.57(6) . .
N6 Na4 C24 45.23(5) . .
C23 Na4 C24 26.79(5) . .
N7 Na4 C24 118.26(6) . .
C25 Na4 C24 26.68(5) . .
N8 Na4 Na5 60.90(5) . .
N9 Na4 Na5 48.18(4) . .
N5 Na4 Na5 159.78(5) . .
N10 Na4 Na5 52.84(4) . .
N6 Na4 Na5 129.50(5) . .
C23 Na4 Na5 155.91(5) . .
N7 Na4 Na5 47.68(4) . .
C25 Na4 Na5 118.90(5) . .
C24 Na4 Na5 129.92(5) . .
N8 Na4 Na3 49.98(5) . .
N9 Na4 Na3 143.39(5) . .
N5 Na4 Na3 60.37(4) . .
N10 Na4 Na3 150.83(5) . .
N6 Na4 Na3 42.29(4) . .
C23 Na4 Na3 86.09(5) . .
N7 Na4 Na3 54.40(4) . .
C25 Na4 Na3 63.97(4) . .
C24 Na4 Na3 87.14(4) . .
Na5 Na4 Na3 102.04(3) . .
C14 N4 N3 108.45(15) . .
C14 N4 Na2 138.97(13) . .
N3 N4 Na2 106.29(11) . .
C14 N4 Na1 80.71(11) . .
N3 N4 Na1 72.45(10) . .
Na2 N4 Na1 89.68(6) . .
C14 N4 Na3 135.03(12) . .
N3 N4 Na3 50.67(9) . .
Na2 N4 Na3 84.57(6) . .
Na1 N4 Na3 117.70(6) . .
C1 C4 C7 112.31(16) . .
C1 C4 C6 109.22(17) . .
C7 C4 C6 108.40(19) . .
C1 C4 C5 109.33(17) . .
C7 C4 C5 108.44(19) . .
C6 C4 C5 109.07(19) . .
N9 Na5 N7 109.75(7) . .
N9 Na5 N10 32.24(6) . .
N7 Na5 N10 111.43(6) . .
N9 Na5 C58 115.48(7) . .
N7 Na5 C58 122.37(6) . .
N10 Na5 C58 125.97(7) . .
N9 Na5 N12 91.55(7) . .
N7 Na5 N12 149.97(6) . .
N10 Na5 N12 97.93(6) . .
C58 Na5 N12 28.05(5) . .
N9 Na5 C57 138.19(7) . .
N7 Na5 C57 110.97(6) . .
N10 Na5 C57 131.19(7) . .
C58 Na5 C57 29.05(6) . .
N12 Na5 C57 47.14(6) . .
N9 Na5 N11 95.05(7) . .
N7 Na5 N11 154.35(6) . .
N10 Na5 N11 85.97(6) . .
C58 Na5 N11 46.30(6) . .
N12 Na5 N11 28.42(5) . .
C57 Na5 N11 46.50(6) . .
N9 Na5 C56 120.98(7) . .
N7 Na5 C56 126.98(6) . .
N10 Na5 C56 103.94(7) . .
C58 Na5 C56 46.43(6) . .
N12 Na5 C56 46.16(6) . .
C57 Na5 C56 28.34(6) . .
N11 Na5 C56 27.39(5) . .
N9 Na5 N8 85.05(6) . .
N7 Na5 N8 29.00(5) . .
N10 Na5 N8 98.51(6) . .
C58 Na5 N8 126.03(6) . .
N12 Na5 N8 142.88(6) . .
C57 Na5 N8 130.14(6) . .
N11 Na5 N8 171.26(6) . .
C56 Na5 N8 153.96(6) . .
N9 Na5 Na4 52.04(5) . .
N7 Na5 Na4 60.84(5) . .
N10 Na5 Na4 52.89(5) . .
C58 Na5 Na4 161.44(6) . .
N12 Na5 Na4 143.58(5) . .
C57 Na5 Na4 168.61(6) . .
N11 Na5 Na4 138.83(5) . .
C56 Na5 Na4 149.26(6) . .
N8 Na5 Na4 46.47(4) . .
N9 Na5 Na6 53.82(5) . .
N7 Na5 Na6 162.49(5) . .
N10 Na5 Na6 51.83(4) . .
C58 Na5 Na6 74.14(5) . .
N12 Na5 Na6 46.11(4) . .
C57 Na5 Na6 86.34(5) . .
N11 Na5 Na6 41.23(4) . .
C56 Na5 Na6 67.71(5) . .
N8 Na5 Na6 138.09(4) . .
Na4 Na5 Na6 101.65(3) . .
C23 N5 N6 107.53(15) . .
C23 N5 Na2 125.87(13) . .
N6 N5 Na2 98.43(11) . .
C23 N5 Na4 86.68(11) . .
N6 N5 Na4 77.57(10) . .
Na2 N5 Na4 146.01(8) . .
C4 C5 H5A 109.5 . .
C4 C5 H5B 109.5 . .
H5A C5 H5B 109.5 . .
C4 C5 H5C 109.5 . .
H5A C5 H5C 109.5 . .
H5B C5 H5C 109.5 . .
N11 Na6 N1 108.66(7) . 1_655
N11 Na6 N12 32.09(6) . .
N1 Na6 N12 113.32(7) 1_655 .
N11 Na6 C47 114.68(7) . .
N1 Na6 C47 121.22(6) 1_655 .
N12 Na6 C47 124.65(7) . .
N11 Na6 C46 137.36(7) . .
N1 Na6 C46 112.15(6) 1_655 .
N12 Na6 C46 129.99(7) . .
C47 Na6 C46 29.26(6) . .
N11 Na6 N10 90.87(7) . .
N1 Na6 N10 147.94(6) 1_655 .
N12 Na6 N10 96.83(6) . .
C47 Na6 N10 27.83(5) . .
C46 Na6 N10 47.06(5) . .
N11 Na6 C45 119.62(7) . .
N1 Na6 C45 130.45(6) 1_655 .
N12 Na6 C45 102.52(7) . .
C47 Na6 C45 46.46(6) . .
C46 Na6 C45 28.54(6) . .
N10 Na6 C45 45.76(5) . .
N11 Na6 N9 94.14(7) . .
N1 Na6 N9 157.12(6) 1_655 .
N12 Na6 N9 84.91(6) . .
C47 Na6 N9 46.01(5) . .
C46 Na6 N9 46.38(5) . .
N10 Na6 N9 28.11(5) . .
C45 Na6 N9 27.02(5) . .
N11 Na6 N2 84.95(6) . 1_655
N1 Na6 N2 28.00(5) 1_655 1_655
N12 Na6 N2 100.71(6) . 1_655
C47 Na6 N2 122.98(6) . 1_655
C46 Na6 N2 129.30(6) . 1_655
N10 Na6 N2 138.86(6) . 1_655
C45 Na6 N2 155.21(6) . 1_655
N9 Na6 N2 166.97(6) . 1_655
N11 Na6 Na1 51.43(5) . 1_655
N1 Na6 Na1 59.92(5) 1_655 1_655
N12 Na6 Na1 55.85(5) . 1_655
C47 Na6 Na1 156.91(6) . 1_655
C46 Na6 Na1 171.14(5) . 1_655
N10 Na6 Na1 141.78(5) . 1_655
C45 Na6 Na1 153.33(5) . 1_655
N9 Na6 Na1 140.62(5) . 1_655
N2 Na6 Na1 45.57(4) 1_655 1_655
N11 Na6 Na5 52.82(5) . .
N1 Na6 Na5 161.41(5) 1_655 .
N12 Na6 Na5 50.93(5) . .
C47 Na6 Na5 73.73(5) . .
C46 Na6 Na5 86.28(5) . .
N10 Na6 Na5 45.90(4) . .
C45 Na6 Na5 67.41(5) . .
N9 Na6 Na5 41.31(4) . .
N2 Na6 Na5 136.00(4) 1_655 .
Na1 Na6 Na5 101.86(3) 1_655 .
C25 N6 N5 108.11(14) . .
C25 N6 Na3 135.85(12) . .
N5 N6 Na3 112.46(12) . .
C25 N6 Na4 88.88(12) . .
N5 N6 Na4 71.82(10) . .
Na3 N6 Na4 87.75(6) . .
C25 N6 Na2 133.95(12) . .
N5 N6 Na2 53.62(9) . .
Na3 N6 Na2 85.67(6) . .
Na4 N6 Na2 116.52(6) . .
C4 C6 H6A 109.5 . .
C4 C6 H6B 109.5 . .
H6A C6 H6B 109.5 . .
C4 C6 H6C 109.5 . .
H6A C6 H6C 109.5 . .
H6B C6 H6C 109.5 . .
C34 N7 N8 107.56(16) . .
C34 N7 Na5 128.94(13) . .
N8 N7 Na5 92.69(11) . .
C34 N7 Na4 156.63(13) . .
N8 N7 Na4 55.06(9) . .
Na5 N7 Na4 71.47(5) . .
C34 N7 Na3 85.37(12) . .
N8 N7 Na3 64.39(10) . .
Na5 N7 Na3 144.49(7) . .
Na4 N7 Na3 73.11(5) . .
C4 C7 H7A 109.5 . .
C4 C7 H7B 109.5 . .
H7A C7 H7B 109.5 . .
C4 C7 H7C 109.5 . .
H7A C7 H7C 109.5 . .
H7B C7 H7C 109.5 . .
C36 N8 N7 108.26(15) . .
C36 N8 Na4 150.44(13) . .
N7 N8 Na4 96.29(11) . .
C36 N8 Na3 78.11(11) . .
N7 N8 Na3 87.56(11) . .
Na4 N8 Na3 86.96(6) . .
C36 N8 Na5 134.50(13) . .
N7 N8 Na5 58.32(9) . .
Na4 N8 Na5 72.64(6) . .
Na3 N8 Na5 136.62(7) . .
C3 C8 C9 110.09(16) . .
C3 C8 C10 108.60(16) . .
C9 C8 C10 109.17(17) . .
C3 C8 C11 110.73(16) . .
C9 C8 C11 109.26(17) . .
C10 C8 C11 108.96(16) . .
C45 N9 N10 108.01(15) . .
C45 N9 Na5 153.13(14) . .
N10 N9 Na5 82.65(10) . .
C45 N9 Na4 126.10(13) . .
N10 N9 Na4 77.55(10) . .
Na5 N9 Na4 79.77(6) . .
C45 N9 Na6 75.18(11) . .
N10 N9 Na6 73.52(10) . .
Na5 N9 Na6 84.87(6) . .
Na4 N9 Na6 148.68(7) . .
C8 C9 H9A 109.5 . .
C8 C9 H9B 109.5 . .
H9A C9 H9B 109.5 . .
C8 C9 H9C 109.5 . .
H9A C9 H9C 109.5 . .
H9B C9 H9C 109.5 . .
C47 N10 N9 107.73(15) . .
C47 N10 Na5 155.14(14) . .
N9 N10 Na5 65.11(9) . .
C47 N10 Na4 127.58(13) . .
N9 N10 Na4 70.79(10) . .
Na5 N10 Na4 74.27(6) . .
C47 N10 Na6 72.89(11) . .
N9 N10 Na6 78.38(10) . .
Na5 N10 Na6 82.27(6) . .
Na4 N10 Na6 146.94(7) . .
C8 C10 H10A 109.5 . .
C8 C10 H10B 109.5 . .
H10A C10 H10B 109.5 . .
C8 C10 H10C 109.5 . .
H10A C10 H10C 109.5 . .
H10B C10 H10C 109.5 . .
C56 N11 N12 107.94(16) . .
C56 N11 Na6 154.89(14) . .
N12 N11 Na6 83.27(10) . .
C56 N11 Na1 122.42(13) . 1_655
N12 N11 Na1 84.36(11) . 1_655
Na6 N11 Na1 80.19(7) . 1_655
C56 N11 Na5 76.34(12) . .
N12 N11 Na5 73.43(10) . .
Na6 N11 Na5 85.95(6) . .
Na1 N11 Na5 155.06(8) 1_655 .
C8 C11 H11A 109.5 . .
C8 C11 H11B 109.5 . .
H11A C11 H11B 109.5 . .
C8 C11 H11C 109.5 . .
H11A C11 H11C 109.5 . .
H11B C11 H11C 109.5 . .
C58 N12 N11 107.83(16) . .
C58 N12 Na6 157.61(14) . .
N11 N12 Na6 64.64(9) . .
C58 N12 Na1 125.89(13) . 1_655
N11 N12 Na1 65.01(10) . 1_655
Na6 N12 Na1 71.79(6) . 1_655
C58 N12 Na5 74.75(11) . .
N11 N12 Na5 78.15(11) . .
Na6 N12 Na5 82.96(6) . .
Na1 N12 Na5 141.49(7) 1_655 .
N3 C12 C13 109.97(16) . .
N3 C12 C15 120.88(17) . .
C13 C12 C15 129.13(17) . .
N3 C12 Na1 73.15(11) . .
C13 C12 Na1 80.48(11) . .
C15 C12 Na1 111.81(12) . .
C12 C13 C14 104.89(17) . .
C12 C13 Na1 70.70(11) . .
C14 C13 Na1 75.66(11) . .
C12 C13 H13 127.6 . .
C14 C13 H13 127.6 . .
Na1 C13 H13 118.3 . .
N4 C14 C13 109.36(16) . .
N4 C14 C19 122.66(16) . .
C13 C14 C19 127.97(18) . .
N4 C14 Na1 71.57(11) . .
C13 C14 Na1 75.88(11) . .
C19 C14 Na1 118.12(12) . .
C17A C15 C12 117.0(4) . .
C18 C15 C12 112.48(19) . .
C18 C15 C16 111.3(2) . .
C12 C15 C16 109.99(18) . .
C17A C15 C18A 115.7(6) . .
C12 C15 C18A 108.7(3) . .
C18 C15 C17 110.0(2) . .
C12 C15 C17 107.23(18) . .
C16 C15 C17 105.5(2) . .
C17A C15 C16A 109.9(5) . .
C12 C15 C16A 103.9(3) . .
C18A C15 C16A 99.6(5) . .
C15 C16 H16A 109.5 . .
C15 C16 H16B 109.5 . .
H16A C16 H16B 109.5 . .
C15 C16 H16C 109.5 . .
H16A C16 H16C 109.5 . .
H16B C16 H16C 109.5 . .
C15 C17 H17A 109.5 . .
C15 C17 H17B 109.5 . .
H17A C17 H17B 109.5 . .
C15 C17 H17C 109.5 . .
H17A C17 H17C 109.5 . .
H17B C17 H17C 109.5 . .
C15 C18 H18A 109.5 . .
C15 C18 H18B 109.5 . .
H18A C18 H18B 109.5 . .
C15 C18 H18C 109.5 . .
H18A C18 H18C 109.5 . .
H18B C18 H18C 109.5 . .
C14 C19 C22 109.67(16) . .
C14 C19 C20 110.61(17) . .
C22 C19 C20 109.01(19) . .
C14 C19 C21 109.61(16) . .
C22 C19 C21 109.23(19) . .
C20 C19 C21 108.69(17) . .
C19 C20 H20A 109.5 . .
C19 C20 H20B 109.5 . .
H20A C20 H20B 109.5 . .
C19 C20 H20C 109.5 . .
H20A C20 H20C 109.5 . .
H20B C20 H20C 109.5 . .
C19 C21 H21A 109.5 . .
C19 C21 H21B 109.5 . .
H21A C21 H21B 109.5 . .
C19 C21 H21C 109.5 . .
H21A C21 H21C 109.5 . .
H21B C21 H21C 109.5 . .
C19 C22 H22A 109.5 . .
C19 C22 H22B 109.5 . .
H22A C22 H22B 109.5 . .
C19 C22 H22C 109.5 . .
H22A C22 H22C 109.5 . .
H22B C22 H22C 109.5 . .
N5 C23 C24 110.02(16) . .
N5 C23 C26 120.63(17) . .
C24 C23 C26 129.20(17) . .
N5 C23 Na4 65.13(10) . .
C24 C23 Na4 86.02(11) . .
C26 C23 Na4 110.78(12) . .
C23 C24 C25 104.75(16) . .
C23 C24 Na4 67.19(11) . .
C25 C24 Na4 71.67(11) . .
C23 C24 H24 127.6 . .
C25 C24 H24 127.6 . .
Na4 C24 H24 125.1 . .
N6 C25 C24 109.58(16) . .
N6 C25 C30 122.33(16) . .
C24 C25 C30 128.07(17) . .
N6 C25 Na4 64.08(10) . .
C24 C25 Na4 81.64(11) . .
C30 C25 Na4 118.50(12) . .
C23 C26 C28 110.48(17) . .
C23 C26 C29 110.15(17) . .
C28 C26 C29 109.7(2) . .
C23 C26 C27 108.45(17) . .
C28 C26 C27 109.0(2) . .
C29 C26 C27 109.0(2) . .
C26 C27 H27A 109.5 . .
C26 C27 H27B 109.5 . .
H27A C27 H27B 109.5 . .
C26 C27 H27C 109.5 . .
H27A C27 H27C 109.5 . .
H27B C27 H27C 109.5 . .
C26 C28 H28A 109.5 . .
C26 C28 H28B 109.5 . .
H28A C28 H28B 109.5 . .
C26 C28 H28C 109.5 . .
H28A C28 H28C 109.5 . .
H28B C28 H28C 109.5 . .
C26 C29 H29A 109.5 . .
C26 C29 H29B 109.5 . .
H29A C29 H29B 109.5 . .
C26 C29 H29C 109.5 . .
H29A C29 H29C 109.5 . .
H29B C29 H29C 109.5 . .
C25 C30 C31 110.94(17) . .
C25 C30 C33 109.62(16) . .
C31 C30 C33 109.40(18) . .
C25 C30 C32 109.12(16) . .
C31 C30 C32 108.62(17) . .
C33 C30 C32 109.10(18) . .
C30 C31 H31A 109.5 . .
C30 C31 H31B 109.5 . .
H31A C31 H31B 109.5 . .
C30 C31 H31C 109.5 . .
H31A C31 H31C 109.5 . .
H31B C31 H31C 109.5 . .
C30 C32 H32A 109.5 . .
C30 C32 H32B 109.5 . .
H32A C32 H32B 109.5 . .
C30 C32 H32C 109.5 . .
H32A C32 H32C 109.5 . .
H32B C32 H32C 109.5 . .
C30 C33 H33A 109.5 . .
C30 C33 H33B 109.5 . .
H33A C33 H33B 109.5 . .
C30 C33 H33C 109.5 . .
H33A C33 H33C 109.5 . .
H33B C33 H33C 109.5 . .
N7 C34 C35 109.51(16) . .
N7 C34 C37 124.13(18) . .
C35 C34 C37 126.35(17) . .
C36 C35 C34 105.22(17) . .
C36 C35 Na3 64.48(11) . .
C34 C35 Na3 81.96(12) . .
C36 C35 H35 127.4 . .
C34 C35 H35 127.4 . .
Na3 C35 H35 118.0 . .
N8 C36 C35 109.42(17) . .
N8 C36 C41 122.61(17) . .
C35 C36 C41 127.91(18) . .
N8 C36 Na3 73.07(11) . .
C35 C36 Na3 88.08(13) . .
C41 C36 Na3 108.00(12) . .
C34 C37 C38 111.33(16) . .
C34 C37 C40 109.72(18) . .
C38 C37 C40 109.3(2) . .
C34 C37 C39 108.81(18) . .
C38 C37 C39 108.60(19) . .
C40 C37 C39 109.0(2) . .
C37 C38 H38A 109.5 . .
C37 C38 H38B 109.5 . .
H38A C38 H38B 109.5 . .
C37 C38 H38C 109.5 . .
H38A C38 H38C 109.5 . .
H38B C38 H38C 109.5 . .
C37 C39 H39A 109.5 . .
C37 C39 H39B 109.5 . .
H39A C39 H39B 109.5 . .
C37 C39 H39C 109.5 . .
H39A C39 H39C 109.5 . .
H39B C39 H39C 109.5 . .
C37 C40 H40A 109.5 . .
C37 C40 H40B 109.5 . .
H40A C40 H40B 109.5 . .
C37 C40 H40C 109.5 . .
H40A C40 H40C 109.5 . .
H40B C40 H40C 109.5 . .
C36 C41 C43 110.28(17) . .
C36 C41 C44 110.16(17) . .
C43 C41 C44 109.48(18) . .
C36 C41 C42 108.87(17) . .
C43 C41 C42 108.70(18) . .
C44 C41 C42 109.31(18) . .
C41 C42 H42A 109.5 . .
C41 C42 H42B 109.5 . .
H42A C42 H42B 109.5 . .
C41 C42 H42C 109.5 . .
H42A C42 H42C 109.5 . .
H42B C42 H42C 109.5 . .
C41 C43 H43A 109.5 . .
C41 C43 H43B 109.5 . .
H43A C43 H43B 109.5 . .
C41 C43 H43C 109.5 . .
H43A C43 H43C 109.5 . .
H43B C43 H43C 109.5 . .
C41 C44 H44A 109.5 . .
C41 C44 H44B 109.5 . .
H44A C44 H44B 109.5 . .
C41 C44 H44C 109.5 . .
H44A C44 H44C 109.5 . .
H44B C44 H44C 109.5 . .
N9 C45 C46 109.43(17) . .
N9 C45 C48 120.59(17) . .
C46 C45 C48 129.97(17) . .
N9 C45 Na6 77.80(11) . .
C46 C45 Na6 72.15(11) . .
C48 C45 Na6 115.65(13) . .
C45 C46 C47 105.40(17) . .
C45 C46 Na6 79.30(11) . .
C47 C46 Na6 74.70(11) . .
C45 C46 H46 127.3 . .
C47 C46 H46 127.3 . .
Na6 C46 H46 111.8 . .
N10 C47 C46 109.41(17) . .
N10 C47 C52 122.22(17) . .
C46 C47 C52 128.32(17) . .
N10 C47 Na6 79.28(11) . .
C46 C47 Na6 76.04(11) . .
C52 C47 Na6 109.84(12) . .
C45 C48 C51 109.32(17) . .
C45 C48 C50 110.41(16) . .
C51 C48 C50 109.69(19) . .
C45 C48 C49 109.38(17) . .
C51 C48 C49 109.26(18) . .
C50 C48 C49 108.77(18) . .
C48 C49 H49A 109.5 . .
C48 C49 H49B 109.5 . .
H49A C49 H49B 109.5 . .
C48 C49 H49C 109.5 . .
H49A C49 H49C 109.5 . .
H49B C49 H49C 109.5 . .
C48 C50 H50A 109.5 . .
C48 C50 H50B 109.5 . .
H50A C50 H50B 109.5 . .
C48 C50 H50C 109.5 . .
H50A C50 H50C 109.5 . .
H50B C50 H50C 109.5 . .
C48 C51 H51A 109.5 . .
C48 C51 H51B 109.5 . .
H51A C51 H51B 109.5 . .
C48 C51 H51C 109.5 . .
H51A C51 H51C 109.5 . .
H51B C51 H51C 109.5 . .
C47 C52 C53 110.55(17) . .
C47 C52 C54 109.49(17) . .
C53 C52 C54 109.02(18) . .
C47 C52 C55 109.61(16) . .
C53 C52 C55 109.19(18) . .
C54 C52 C55 108.96(18) . .
C52 C53 H53A 109.5 . .
C52 C53 H53B 109.5 . .
H53A C53 H53B 109.5 . .
C52 C53 H53C 109.5 . .
H53A C53 H53C 109.5 . .
H53B C53 H53C 109.5 . .
C52 C54 H54A 109.5 . .
C52 C54 H54B 109.5 . .
H54A C54 H54B 109.5 . .
C52 C54 H54C 109.5 . .
H54A C54 H54C 109.5 . .
H54B C54 H54C 109.5 . .
C52 C55 H55A 109.5 . .
C52 C55 H55B 109.5 . .
H55A C55 H55B 109.5 . .
C52 C55 H55C 109.5 . .
H55A C55 H55C 109.5 . .
H55B C55 H55C 109.5 . .
N11 C56 C57 109.42(19) . .
N11 C56 C59 120.52(17) . .
C57 C56 C59 130.00(18) . .
N11 C56 Na5 76.26(11) . .
C57 C56 Na5 73.94(12) . .
C59 C56 Na5 114.16(13) . .
C56 C57 C58 105.48(17) . .
C56 C57 Na5 77.72(11) . .
C58 C57 Na5 73.79(11) . .
C56 C57 H57 127.3 . .
C58 C57 H57 127.3 . .
Na5 C57 H57 114.0 . .
N12 C58 C57 109.33(18) . .
N12 C58 C63 122.19(18) . .
C57 C58 C63 128.36(18) . .
N12 C58 Na5 77.21(11) . .
C57 C58 Na5 77.16(12) . .
C63 C58 Na5 109.45(13) . .
C56 C59 C60 109.88(19) . .
C56 C59 C61 110.18(17) . .
C60 C59 C61 109.61(19) . .
C56 C59 C62 108.94(18) . .
C60 C59 C62 109.17(19) . .
C61 C59 C62 109.04(19) . .
C59 C60 H60A 109.5 . .
C59 C60 H60B 109.5 . .
H60A C60 H60B 109.5 . .
C59 C60 H60C 109.5 . .
H60A C60 H60C 109.5 . .
H60B C60 H60C 109.5 . .
C59 C61 H61A 109.5 . .
C59 C61 H61B 109.5 . .
H61A C61 H61B 109.5 . .
C59 C61 H61C 109.5 . .
H61A C61 H61C 109.5 . .
H61B C61 H61C 109.5 . .
C59 C62 H62A 109.5 . .
C59 C62 H62B 109.5 . .
H62A C62 H62B 109.5 . .
C59 C62 H62C 109.5 . .
H62A C62 H62C 109.5 . .
H62B C62 H62C 109.5 . .
C58 C63 C66 110.56(18) . .
C58 C63 C64 110.15(18) . .
C66 C63 C64 109.26(19) . .
C58 C63 C65 109.06(17) . .
C66 C63 C65 108.83(19) . .
C64 C63 C65 108.95(19) . .
C63 C64 H64A 109.5 . .
C63 C64 H64B 109.5 . .
H64A C64 H64B 109.5 . .
C63 C64 H64C 109.5 . .
H64A C64 H64C 109.5 . .
H64B C64 H64C 109.5 . .
C63 C65 H65A 109.5 . .
C63 C65 H65B 109.5 . .
H65A C65 H65B 109.5 . .
C63 C65 H65C 109.5 . .
H65A C65 H65C 109.5 . .
H65B C65 H65C 109.5 . .
C63 C66 H66A 109.5 . .
C63 C66 H66B 109.5 . .
H66A C66 H66B 109.5 . .
C63 C66 H66C 109.5 . .
H66A C66 H66C 109.5 . .
H66B C66 H66C 109.5 . .
C68 C67 C72 119.0(3) . .
C68 C67 C73 121.0(3) . .
C72 C67 C73 120.0(3) . .
C67 C68 C69 119.5(3) . .
C67 C68 H68 120.2 . .
C69 C68 H68 120.2 . .
C70 C69 C68 120.4(3) . .
C70 C69 H69 119.8 . .
C68 C69 H69 119.8 . .
C71 C70 C69 119.0(3) . .
C71 C70 H70 120.5 . .
C69 C70 H70 120.5 . .
C70 C71 C72 121.3(3) . .
C70 C71 H71 119.3 . .
C72 C71 H71 119.3 . .
C71 C72 C67 120.7(3) . .
C71 C72 H72 119.6 . .
C67 C72 H72 119.6 . .
C67 C73 H73A 109.5 . .
C67 C73 H73B 109.5 . .
H73A C73 H73B 109.5 . .
C67 C73 H73C 109.5 . .
H73A C73 H73C 109.5 . .
H73B C73 H73C 109.5 . .
C15 C16A H16D 109.5 . .
C15 C16A H16E 109.5 . .
H16D C16A H16E 109.5 . .
C15 C16A H16F 109.5 . .
H16D C16A H16F 109.5 . .
H16E C16A H16F 109.5 . .
C15 C18A H18D 109.5 . .
C15 C18A H18E 109.5 . .
H18D C18A H18E 109.5 . .
C15 C18A H18F 109.5 . .
H18D C18A H18F 109.5 . .
H18E C18A H18F 109.5 . .
C15 C17A H17D 109.5 . .
C15 C17A H17E 109.5 . .
H17D C17A H17E 109.5 . .
C15 C17A H17F 109.5 . .
H17D C17A H17F 109.5 . .
H17E C17A H17F 109.5 . .

loop_
_geom_bond_atom_site_label_1
_geom_bond_atom_site_label_2
_geom_bond_distance
_geom_bond_site_symmetry_2
Na1 N2 2.3550(18) .
Na1 N11 2.476(2) 1_455
Na1 N3 2.674(2) .
Na1 N12 2.718(2) 1_455
Na1 C12 2.732(2) .
Na1 N4 2.7415(19) .
Na1 N1 2.8418(18) .
Na1 C14 2.852(2) .
Na1 C13 2.855(2) .
Na1 Na6 3.1204(15) 1_455
Na1 Na2 3.5906(14) .
N1 C1 1.351(2) .
N1 N2 1.392(2) .
N1 Na6 2.450(2) 1_455
C1 C2 1.398(3) .
C1 C4 1.519(3) .
Na2 N4 2.3344(18) .
Na2 N5 2.3901(19) .
Na2 C3 2.736(2) .
Na2 N2 2.7818(19) .
Na2 N6 2.937(2) .
Na2 C2 2.993(2) .
Na2 N3 3.0336(19) .
Na2 Na3 3.6176(16) .
N2 C3 1.353(2) .
N2 Na6 2.9474(19) 1_455
C2 C3 1.396(2) .
C2 H2 0.9500 .
Na3 N6 2.3459(18) .
Na3 N3 2.370(2) .
Na3 N8 2.672(2) .
Na3 C36 2.733(2) .
Na3 N7 2.960(2) .
Na3 N4 2.993(2) .
Na3 C35 3.027(2) .
Na3 Na4 3.4836(14) .
N3 C12 1.351(2) .
N3 N4 1.390(2) .
C3 C8 1.517(3) .
Na4 N8 2.3817(18) .
Na4 N9 2.512(2) .
Na4 N5 2.597(2) .
Na4 N10 2.598(2) .
Na4 N6 2.6689(19) .
Na4 C23 2.857(2) .
Na4 N7 2.8879(18) .
Na4 C25 2.967(2) .
Na4 C24 3.092(2) .
Na4 Na5 3.1356(15) .
N4 C14 1.344(2) .
C4 C7 1.525(3) .
C4 C6 1.529(3) .
C4 C5 1.531(3) .
Na5 N9 2.3746(18) .
Na5 N7 2.4453(19) .
Na5 N10 2.5962(18) .
Na5 C58 2.773(2) .
Na5 N12 2.803(2) .
Na5 C57 2.815(2) .
Na5 N11 2.862(2) .
Na5 C56 2.863(2) .
Na5 N8 2.871(2) .
Na5 Na6 3.5824(15) .
N5 C23 1.352(2) .
N5 N6 1.392(2) .
C5 H5A 0.9800 .
C5 H5B 0.9800 .
C5 H5C 0.9800 .
Na6 N11 2.3670(19) .
Na6 N1 2.450(2) 1_655
Na6 N12 2.6013(19) .
Na6 C47 2.764(2) .
Na6 C46 2.781(2) .
Na6 N10 2.842(2) .
Na6 C45 2.871(2) .
Na6 N9 2.903(2) .
Na6 N2 2.947(2) 1_655
Na6 Na1 3.1204(15) 1_655
N6 C25 1.349(2) .
C6 H6A 0.9800 .
C6 H6B 0.9800 .
C6 H6C 0.9800 .
N7 C34 1.350(2) .
N7 N8 1.393(2) .
C7 H7A 0.9800 .
C7 H7B 0.9800 .
C7 H7C 0.9800 .
N8 C36 1.346(3) .
C8 C9 1.529(3) .
C8 C10 1.536(3) .
C8 C11 1.538(3) .
N9 C45 1.349(2) .
N9 N10 1.396(2) .
C9 H9A 0.9800 .
C9 H9B 0.9800 .
C9 H9C 0.9800 .
N10 C47 1.350(2) .
C10 H10A 0.9800 .
C10 H10B 0.9800 .
C10 H10C 0.9800 .
N11 C56 1.355(2) .
N11 N12 1.392(3) .
N11 Na1 2.476(2) 1_655
C11 H11A 0.9800 .
C11 H11B 0.9800 .
C11 H11C 0.9800 .
N12 C58 1.351(2) .
N12 Na1 2.718(2) 1_655
C12 C13 1.395(3) .
C12 C15 1.519(3) .
C13 C14 1.403(2) .
C13 H13 0.9500 .
C14 C19 1.520(3) .
C15 C17A 1.476(6) .
C15 C18 1.479(3) .
C15 C16 1.549(3) .
C15 C18A 1.562(6) .
C15 C17 1.564(3) .
C15 C16A 1.596(5) .
C16 H16A 0.9800 .
C16 H16B 0.9800 .
C16 H16C 0.9800 .
C17 H17A 0.9800 .
C17 H17B 0.9800 .
C17 H17C 0.9800 .
C18 H18A 0.9800 .
C18 H18B 0.9800 .
C18 H18C 0.9800 .
C19 C22 1.526(3) .
C19 C20 1.530(3) .
C19 C21 1.531(3) .
C20 H20A 0.9800 .
C20 H20B 0.9800 .
C20 H20C 0.9800 .
C21 H21A 0.9800 .
C21 H21B 0.9800 .
C21 H21C 0.9800 .
C22 H22A 0.9800 .
C22 H22B 0.9800 .
C22 H22C 0.9800 .
C23 C24 1.397(3) .
C23 C26 1.519(2) .
C24 C25 1.404(2) .
C24 H24 0.9500 .
C25 C30 1.517(3) .
C26 C28 1.522(3) .
C26 C29 1.527(3) .
C26 C27 1.529(3) .
C27 H27A 0.9800 .
C27 H27B 0.9800 .
C27 H27C 0.9800 .
C28 H28A 0.9800 .
C28 H28B 0.9800 .
C28 H28C 0.9800 .
C29 H29A 0.9800 .
C29 H29B 0.9800 .
C29 H29C 0.9800 .
C30 C31 1.524(3) .
C30 C33 1.528(3) .
C30 C32 1.535(3) .
C31 H31A 0.9800 .
C31 H31B 0.9800 .
C31 H31C 0.9800 .
C32 H32A 0.9800 .
C32 H32B 0.9800 .
C32 H32C 0.9800 .
C33 H33A 0.9800 .
C33 H33B 0.9800 .
C33 H33C 0.9800 .
C34 C35 1.401(3) .
C34 C37 1.519(3) .
C35 C36 1.396(3) .
C35 H35 0.9500 .
C36 C41 1.521(3) .
C37 C38 1.524(3) .
C37 C40 1.526(3) .
C37 C39 1.531(3) .
C38 H38A 0.9800 .
C38 H38B 0.9800 .
C38 H38C 0.9800 .
C39 H39A 0.9800 .
C39 H39B 0.9800 .
C39 H39C 0.9800 .
C40 H40A 0.9800 .
C40 H40B 0.9800 .
C40 H40C 0.9800 .
C41 C43 1.531(3) .
C41 C44 1.533(3) .
C41 C42 1.537(3) .
C42 H42A 0.9800 .
C42 H42B 0.9800 .
C42 H42C 0.9800 .
C43 H43A 0.9800 .
C43 H43B 0.9800 .
C43 H43C 0.9800 .
C44 H44A 0.9800 .
C44 H44B 0.9800 .
C44 H44C 0.9800 .
C45 C46 1.396(3) .
C45 C48 1.515(3) .
C46 C47 1.401(3) .
C46 H46 0.9500 .
C47 C52 1.516(3) .
C48 C51 1.526(3) .
C48 C50 1.532(3) .
C48 C49 1.538(3) .
C49 H49A 0.9800 .
C49 H49B 0.9800 .
C49 H49C 0.9800 .
C50 H50A 0.9800 .
C50 H50B 0.9800 .
C50 H50C 0.9800 .
C51 H51A 0.9800 .
C51 H51B 0.9800 .
C51 H51C 0.9800 .
C52 C53 1.519(3) .
C52 C54 1.533(3) .
C52 C55 1.537(3) .
C53 H53A 0.9800 .
C53 H53B 0.9800 .
C53 H53C 0.9800 .
C54 H54A 0.9800 .
C54 H54B 0.9800 .
C54 H54C 0.9800 .
C55 H55A 0.9800 .
C55 H55B 0.9800 .
C55 H55C 0.9800 .
C56 C57 1.391(3) .
C56 C59 1.516(3) .
C57 C58 1.402(3) .
C57 H57 0.9500 .
C58 C63 1.517(3) .
C59 C60 1.533(3) .
C59 C61 1.535(3) .
C59 C62 1.537(3) .
C60 H60A 0.9800 .
C60 H60B 0.9800 .
C60 H60C 0.9800 .
C61 H61A 0.9800 .
C61 H61B 0.9800 .
C61 H61C 0.9800 .
C62 H62A 0.9800 .
C62 H62B 0.9800 .
C62 H62C 0.9800 .
C63 C66 1.526(3) .
C63 C64 1.531(3) .
C63 C65 1.537(3) .
C64 H64A 0.9800 .
C64 H64B 0.9800 .
C64 H64C 0.9800 .
C65 H65A 0.9800 .
C65 H65B 0.9800 .
C65 H65C 0.9800 .
C66 H66A 0.9800 .
C66 H66B 0.9800 .
C66 H66C 0.9800 .
C67 C68 1.369(4) .
C67 C72 1.381(4) .
C67 C73 1.489(4) .
C68 C69 1.417(4) .
C68 H68 0.9500 .
C69 C70 1.372(4) .
C69 H69 0.9500 .
C70 C71 1.357(4) .
C70 H70 0.9500 .
C71 C72 1.375(4) .
C71 H71 0.9500 .
C72 H72 0.9500 .
C73 H73A 0.9800 .
C73 H73B 0.9800 .
C73 H73C 0.9800 .
C16A H16D 0.9800 .
C16A H16E 0.9800 .
C16A H16F 0.9800 .
C18A H18D 0.9800 .
C18A H18E 0.9800 .
C18A H18F 0.9800 .
C17A H17D 0.9800 .
C17A H17E 0.9800 .
C17A H17F 0.9800 .
